data_4346492
loop_
_publ_author_name
'M\"akel\"a, Toni'
'Kalenius, Elina'
'Rissanen, Kari'

_publ_section_title
;
 Cooperatively enhanced ion pair binding with a hybrid receptor.
;
_journal_issue 18
_journal_name_full 'Inorganic chemistry'
_journal_page_first 9154
_journal_page_last 9165
_journal_paper_doi 10.1021/acs.inorgchem.5b01577
_journal_volume 54
_journal_year 2015
_chemical_formula_moiety 'C30 H34 N6 O12, C0.5 H2 O0.5'
_chemical_formula_sum 'C30.5 H36 N6 O12.5'
_chemical_formula_weight 686.65
_space_group_crystal_system monoclinic
_space_group_IT_number 14
_space_group_name_Hall '-P 2yab'
_space_group_name_H-M_alt 'P 1 21/a 1'
_atom_sites_solution_hydrogens geom
_atom_sites_solution_primary direct
_audit_creation_date 2015-02-11
_audit_creation_method
;
Olex2 1.2
(compiled 2014.06.27 svn.r2953 for OlexSys, GUI svn.r4855)
;
_cell_angle_alpha 90
_cell_angle_beta 96.7387(14)
_cell_angle_gamma 90
_cell_formula_units_Z 4
_cell_length_a 13.8305(2)
_cell_length_b 13.83565(19)
_cell_length_c 17.9254(3)
_cell_measurement_reflns_used 5715
_cell_measurement_temperature 123.00(10)
_cell_measurement_theta_max 75.6910
_cell_measurement_theta_min 3.2040
_cell_volume 3406.40(9)
_computing_cell_refinement
;
CrysAlisPro, Agilent Technologies,
Version 1.171.36.28 (release 01-02-2013 CrysAlis171 .NET)
(compiled Feb  1 2013,16:14:44)
;
_computing_data_collection
;
CrysAlisPro, Agilent Technologies,
Version 1.171.36.28 (release 01-02-2013 CrysAlis171 .NET)
(compiled Feb  1 2013,16:14:44)
;
_computing_data_reduction
;
CrysAlisPro, Agilent Technologies,
Version 1.171.36.28 (release 01-02-2013 CrysAlis171 .NET)
(compiled Feb  1 2013,16:14:44)
;
_computing_molecular_graphics 'Olex2 (Dolomanov et al., 2009)'
_computing_publication_material 'Olex2 (Dolomanov et al., 2009)'
_computing_structure_refinement 'ShelXL (Sheldrick, 2008)'
_computing_structure_solution 'ShelXS (Sheldrick, 2008)'
_diffrn_ambient_temperature 123.00(10)
_diffrn_detector_area_resol_mean 10.3953
_diffrn_measured_fraction_theta_full 0.991
_diffrn_measured_fraction_theta_max 0.991
_diffrn_measurement_details
;
#__ type_ start__ end____ width___ exp.time_
  1 omega -113.00  -12.00   1.0000    2.5000
omega____ theta____ kappa____ phi______ frames
    -      -41.2426  -77.0000 -150.0000 101

#__ type_ start__ end____ width___ exp.time_
  2 omega -119.00  -18.00   1.0000    2.5000
omega____ theta____ kappa____ phi______ frames
    -      -41.2426  -19.0000   60.0000 101

#__ type_ start__ end____ width___ exp.time_
  3 omega   36.00   87.00   1.0000   25.0000
omega____ theta____ kappa____ phi______ frames
    -      112.0000  -30.0000  -60.0000 51

#__ type_ start__ end____ width___ exp.time_
  4 omega   30.00  107.00   1.0000   25.0000
omega____ theta____ kappa____ phi______ frames
    -      112.0000  -94.0000  -30.0000 77

#__ type_ start__ end____ width___ exp.time_
  5 omega   60.00   91.00   1.0000   25.0000
omega____ theta____ kappa____ phi______ frames
    -      112.0000  -30.0000 -150.0000 31

#__ type_ start__ end____ width___ exp.time_
  6 omega   66.00  141.00   1.0000   25.0000
omega____ theta____ kappa____ phi______ frames
    -      112.0000  178.0000    0.0000 75

#__ type_ start__ end____ width___ exp.time_
  7 omega   37.00   91.00   1.0000   25.0000
omega____ theta____ kappa____ phi______ frames
    -      112.0000  -30.0000   90.0000 54

#__ type_ start__ end____ width___ exp.time_
  8 omega   43.00  145.00   1.0000   25.0000
omega____ theta____ kappa____ phi______ frames
    -      112.0000  -77.0000   30.0000 102
;
_diffrn_measurement_device_type 'SuperNova, Dual, Cu at zero, Atlas'
_diffrn_measurement_method '\w scans'
_diffrn_orient_matrix_UB_11 0.0288643000
_diffrn_orient_matrix_UB_12 -0.0121358000
_diffrn_orient_matrix_UB_13 0.0851269000
_diffrn_orient_matrix_UB_21 0.0839246000
_diffrn_orient_matrix_UB_22 -0.0675309000
_diffrn_orient_matrix_UB_23 -0.0155555000
_diffrn_orient_matrix_UB_31 0.0686186000
_diffrn_orient_matrix_UB_32 0.0876747000
_diffrn_orient_matrix_UB_33 -0.0002062000
_diffrn_radiation_monochromator mirror
_diffrn_radiation_type CuK\a
_diffrn_radiation_wavelength 1.54184
_diffrn_reflns_av_R_equivalents 0.0213
_diffrn_reflns_av_unetI/netI 0.0321
_diffrn_reflns_Laue_measured_fraction_full 0.969
_diffrn_reflns_Laue_measured_fraction_max 0.991
_diffrn_reflns_limit_h_max 16
_diffrn_reflns_limit_h_min -14
_diffrn_reflns_limit_k_max 16
_diffrn_reflns_limit_k_min -11
_diffrn_reflns_limit_l_max 21
_diffrn_reflns_limit_l_min -21
_diffrn_reflns_number 10604
_diffrn_reflns_point_group_measured_fraction_full 0.969
_diffrn_reflns_point_group_measured_fraction_max 0.991
_diffrn_reflns_theta_full 67.684
_diffrn_reflns_theta_max 66.744
_diffrn_reflns_theta_min 4.047
_diffrn_source 'SuperNova (Cu) X-ray Source'
_exptl_absorpt_coefficient_mu 0.893
_exptl_absorpt_correction_T_max 0.951
_exptl_absorpt_correction_T_min 0.767
_exptl_absorpt_correction_type analytical
_exptl_absorpt_process_details
;
CrysAlisPro, Agilent Technologies,
Version 1.171.36.28 (release 01-02-2013 CrysAlis171 .NET)
(compiled Feb  1 2013,16:14:44)
Analytical numeric absorption correction using a multifaceted crystal
			model based on expressions derived by R.C. Clark & J.S. Reid.
(Clark, R. C. & Reid, J. S. (1995). Acta Cryst. A51, 887-897)
;
_exptl_crystal_colour yellow
_exptl_crystal_colour_primary yellow
_exptl_crystal_density_diffrn 1.339
_exptl_crystal_description plate
_exptl_crystal_F_000 1444
_exptl_crystal_recrystallization_method 'Diffusion of methanol into DMF solution'
_exptl_crystal_size_max 0.5102
_exptl_crystal_size_mid 0.3416
_exptl_crystal_size_min 0.0736
_refine_diff_density_max 0.930
_refine_diff_density_min -0.524
_refine_diff_density_rms 0.104
_refine_ls_extinction_method none
_refine_ls_goodness_of_fit_ref 1.164
_refine_ls_hydrogen_treatment constr
_refine_ls_matrix_type full
_refine_ls_number_parameters 543
_refine_ls_number_reflns 5984
_refine_ls_number_restraints 100
_refine_ls_restrained_S_all 1.167
_refine_ls_R_factor_all 0.1243
_refine_ls_R_factor_gt 0.1195
_refine_ls_shift/su_max 0.000
_refine_ls_shift/su_mean 0.000
_refine_ls_structure_factor_coef Fsqd
_refine_ls_weighting_details 'w=1/[\s^2^(Fo^2^)+(0.1157P)^2^+15.6693P] where P=(Fo^2^+2Fc^2^)/3'
_refine_ls_weighting_scheme calc
_refine_ls_wR_factor_gt 0.3215
_refine_ls_wR_factor_ref 0.3246
_reflns_Friedel_coverage 0.000
_reflns_number_gt 5533
_reflns_number_total 5984
_reflns_threshold_expression 'I > 2\s(I)'
_cod_data_source_file ic5b01577_si_004.cif
_cod_data_source_block R1
_cod_original_cell_volume 3406.41(9)
_cod_original_formula_sum 'C30.50 H36 N6 O12.50'
_cod_database_code 4346492
_shelxl_version_number 2013-4
_chemical_oxdiff_formula 'C30 H34 N6 O12'
_shelx_space_group_comment
;
The symmetry employed for this shelxl refinement is uniquely defined
by the following loop, which should always be used as a source of
symmetry information in preference to the above space-group names.
They are only intended as comments.
;
_reflns_odcompleteness_completeness 98.62
_reflns_odcompleteness_iscentric 1
_reflns_odcompleteness_theta 69.95
_olex2_refinement_description
;
1. Fixed Uiso
 At 1.2 times of:
  All C(H) groups, All C(H,H) groups, All N(H) groups, All N(H,H) groups
 At 1.5 times of:
  All C(H,H,H) groups, All O(H,H) groups
2. Restrained distances
 C9A-C10A = C9A-C14A = C13A-C14A = C12A-C13A = C10A-C11A = C11A-C12A
 1.39 with sigma of 0.02
 O6A-N6A = O5A-N6A
 1.22 with sigma of 0.02
 C14B-C9B = C14B-C13B = C13B-C12B = C11B-C12B = C10B-C9B = C11B-C10B
 1.39 with sigma of 0.02
 O5B-N6B = O6B-N6B
 1.22 with sigma of 0.02
 H31C-H29A
 2 with sigma of 0.02
3. Rigid bond restraints
 C9A, C10A, C11A, C12A, C13A, C14A, N6A, O6A, O5A
 with sigma for 1-2 distances of 0.01 and sigma for 1-3 distances of 0.01
 C9B, C10B, C11B, C12B, C13B, C14B, N6B, O5B, O6B
 with sigma for 1-2 distances of 0.01 and sigma for 1-3 distances of 0.01
 C21, C22
 with sigma for 1-2 distances of 0.01 and sigma for 1-3 distances of 0.01
4. Uiso/Uaniso restraints and constraints
N6B \\sim N6A: within 1.7A with sigma of 0.02 and sigma for terminal atoms of
0.02
O6B \\sim O6A: within 1.7A with sigma of 0.02 and sigma for terminal atoms of
0.02
O5B \\sim O5A: within 1.7A with sigma of 0.02 and sigma for terminal atoms of
0.02
C11A \\sim C11B: within 1.7A with sigma of 0.02 and sigma for terminal atoms of
0.02
C31A \\sim C31B: within 1.7A with sigma of 0.02 and sigma for terminal atoms of
0.02
Uanis(O6A) \\sim Ueq, Uanis(O5A) \\sim Ueq: with sigma of 0.025 and sigma for
terminal atoms of 0.025
5. Others
 Fixed Sof: O5A(0.5) O5B(0.5) O6A(0.5) O6B(0.5) O13(0.5) H13(0.25) H13C(0.25)
 H4A(0.5) H4B(0.5) N6A(0.5) N6B(0.5) C9A(0.5) C9B(0.5) C10A(0.5) H10A(0.5)
 C10B(0.5) H10B(0.5) C11A(0.5) H11A(0.5) C11B(0.5) H11B(0.5) C12A(0.5)
 C12B(0.5) C13A(0.5) H13A(0.5) C13B(0.5) H13B(0.5) C14A(0.5) H14A(0.5)
 C14B(0.5) H14B(0.5) C31A(0.25) H31A(0.25) H31B(0.25) H31C(0.25) C31B(0.25)
 H31D(0.25) H31E(0.25) H31F(0.25)
6.a Secondary CH2 refined with riding coordinates:
 C21(H21A,H21B), C22(H22A,H22B), C23(H23A,H23B), C24(H24A,H24B), C25(H25A,
 H25B), C26(H26A,H26B), C27(H27A,H27B), C28(H28A,H28B), C29(H29A,H29B),
 C30(H30A,H30B)
6.b Aromatic/amide H refined with riding coordinates:
 N1(H1), N2(H2), N3(H3), N4(H4A), N4(H4B), C3(H3A), C4(H4), C6(H6), C7(H7),
 C10A(H10A), C10B(H10B), C11A(H11A), C11B(H11B), C13A(H13A), C13B(H13B),
 C14A(H14A), C14B(H14B), C17(H17), C20(H20)
6.c Tetrahedral OH refined with riding coordinates:
 O13(H13), O13(H13C)
6.d Idealised Me refined as rotating group:
 C31A(H31A,H31B,H31C), C31B(H31D,H31E,H31F)
;
_olex2_submission_special_instructions 'No special instructions were received'

loop_
_space_group_symop_operation_xyz
'x, y, z'
'-x+1/2, y+1/2, -z'
'-x, -y, -z'
'x-1/2, -y-1/2, z'

loop_
_atom_site_label
_atom_site_type_symbol
_atom_site_fract_x
_atom_site_fract_y
_atom_site_fract_z
_atom_site_U_iso_or_equiv
_atom_site_adp_type
_atom_site_occupancy
_atom_site_site_symmetry_order
_atom_site_calc_flag
_atom_site_refinement_flags_posn
_atom_site_refinement_flags_adp
_atom_site_refinement_flags_occupancy
_atom_site_disorder_assembly
_atom_site_disorder_group
O1 O 0.5344(3) 0.7323(2) 0.5310(2) 0.0342(8) Uani 1 1 d . . . . .
O2 O 0.6373(3) 0.5082(3) 0.3397(3) 0.0506(11) Uani 1 1 d . . . . .
O3 O 0.2816(3) 1.1525(3) 0.4209(2) 0.0425(9) Uani 1 1 d . . . . .
O4 O 0.3433(5) 1.1743(4) 0.3182(3) 0.085(2) Uani 1 1 d . . . . .
O5A O 0.3499(12) 0.3544(15) -0.0279(7) 0.127(5) Uani 0.5 1 d D U P A 1
O5B O 0.4463(19) 0.376(3) -0.0286(14) 0.155(8) Uani 0.5 1 d D U P A 2
O6A O 0.4997(16) 0.3950(13) -0.0393(8) 0.094(4) Uani 0.5 1 d D U P A 1
O6B O 0.6026(17) 0.4038(13) -0.0181(8) 0.127(5) Uani 0.5 1 d D U P A 2
O7 O 0.7908(3) 0.5540(3) 0.6980(2) 0.0432(9) Uani 1 1 d . . . . .
O8 O 0.9480(5) 0.6081(5) 0.8029(3) 0.0835(19) Uani 1 1 d . . . . .
O9 O 1.0543(5) 0.4545(5) 0.8782(4) 0.098(2) Uani 1 1 d . . . . .
O10 O 1.0733(4) 0.2720(4) 0.7964(3) 0.0622(13) Uani 1 1 d . . . . .
O11 O 0.8780(3) 0.2204(3) 0.7254(2) 0.0380(9) Uani 1 1 d . . . . .
O12 O 0.7493(3) 0.3729(2) 0.6764(2) 0.0336(8) Uani 1 1 d . . . . .
O13 O 0.8697(12) 0.3810(10) 0.9134(8) 0.100(5) Uani 0.5 1 d . . P . .
H13 H 0.9213 0.4029 0.9025 0.150 Uiso 0.25 1 calc R . P B 1
H13C H 0.8787 0.4285 0.9407 0.150 Uiso 0.25 1 calc R . P C 2
N1 N 0.6173(3) 0.6399(3) 0.4539(3) 0.0378(11) Uani 1 1 d . . . . .
H1 H 0.6316 0.6321 0.4089 0.045 Uiso 1 1 calc R . . . .
N2 N 0.5451(3) 0.7809(3) 0.4099(2) 0.0313(9) Uani 1 1 d . . . . .
H2 H 0.5694 0.7649 0.3696 0.038 Uiso 1 1 calc R . . . .
N3 N 0.5680(3) 0.4368(3) 0.4356(2) 0.0351(10) Uani 1 1 d . . . . .
H3 H 0.5195 0.4019 0.4451 0.042 Uiso 1 1 calc R . . . .
N4 N 0.5153(4) 0.3948(4) 0.3161(3) 0.0532(14) Uani 1 1 d . . . . .
H4A H 0.4840 0.3531 0.3396 0.064 Uiso 0.5 1 calc R . P D 1
H4B H 0.4691 0.3626 0.3327 0.064 Uiso 0.5 1 calc R . P E 2
N5 N 0.3343(4) 1.1271(3) 0.3744(3) 0.0442(12) Uani 1 1 d . . . . .
N6A N 0.4322(12) 0.3806(13) -0.0005(8) 0.083(4) Uani 0.5 1 d D U P A 1
N6B N 0.5262(17) 0.3871(14) 0.0064(12) 0.110(5) Uani 0.5 1 d D U P A 2
C1 C 0.5638(4) 0.7183(4) 0.4693(3) 0.0338(11) Uani 1 1 d . . . . .
C2 C 0.4918(3) 0.8672(3) 0.4060(3) 0.0288(10) Uani 1 1 d . . . . .
C3 C 0.4299(4) 0.8952(4) 0.4583(3) 0.0316(11) Uani 1 1 d . . . . .
H3A H 0.4232 0.8563 0.4997 0.038 Uiso 1 1 calc R . . . .
C4 C 0.3785(4) 0.9811(4) 0.4483(3) 0.0309(11) Uani 1 1 d . . . . .
H4 H 0.3377 1.0006 0.4832 0.037 Uiso 1 1 calc R . . . .
C5 C 0.3884(4) 1.0377(3) 0.3859(3) 0.0323(11) Uani 1 1 d . . . . .
C6 C 0.4492(4) 1.0103(4) 0.3336(3) 0.0394(13) Uani 1 1 d . . . . .
H6 H 0.4546 1.0486 0.2917 0.047 Uiso 1 1 calc R . . . .
C7 C 0.5015(4) 0.9258(4) 0.3443(3) 0.0344(11) Uani 1 1 d . . . . .
H7 H 0.5438 0.9077 0.3100 0.041 Uiso 1 1 calc R . . . .
C8 C 0.5785(4) 0.4512(4) 0.3624(3) 0.0408(13) Uani 1 1 d . . . . .
C9A C 0.4911(11) 0.3922(15) 0.2341(8) 0.035(3) Uani 0.5 1 d D U P A 1
C9B C 0.5301(14) 0.393(2) 0.2436(13) 0.065(6) Uani 0.5 1 d D U P A 2
C10A C 0.5609(12) 0.4149(12) 0.1880(7) 0.044(3) Uani 0.5 1 d D U P A 1
H10A H 0.6231 0.4311 0.2099 0.053 Uiso 0.5 1 calc R . P A 1
C10B C 0.6126(17) 0.4163(15) 0.2107(9) 0.069(5) Uani 0.5 1 d D U P A 2
H10B H 0.6684 0.4372 0.2404 0.083 Uiso 0.5 1 calc R . P A 2
C11A C 0.5423(14) 0.4146(13) 0.1115(7) 0.056(4) Uani 0.5 1 d D U P A 1
H11A H 0.5888 0.4352 0.0815 0.067 Uiso 0.5 1 calc R . P A 1
C11B C 0.6121(19) 0.4084(13) 0.1336(8) 0.084(4) Uani 0.5 1 d D U P A 2
H11B H 0.6696 0.4167 0.1122 0.101 Uiso 0.5 1 calc R . P A 2
C12A C 0.4524(12) 0.3826(10) 0.0804(7) 0.057(3) Uani 0.5 1 d D U P A 1
C12B C 0.5284(18) 0.3887(17) 0.0893(12) 0.089(6) Uani 0.5 1 d D U P A 2
C13A C 0.3802(11) 0.3528(16) 0.1236(7) 0.070(4) Uani 0.5 1 d D U P A 1
H13A H 0.3201 0.3310 0.1013 0.084 Uiso 0.5 1 calc R . P A 1
C13B C 0.4429(19) 0.373(2) 0.1197(11) 0.114(8) Uani 0.5 1 d D U P A 2
H13B H 0.3851 0.3603 0.0891 0.136 Uiso 0.5 1 calc R . P A 2
C14A C 0.4015(11) 0.357(2) 0.2013(8) 0.059(4) Uani 0.5 1 d D U P A 1
H14A H 0.3558 0.3355 0.2317 0.071 Uiso 0.5 1 calc R . P A 1
C14B C 0.446(2) 0.376(3) 0.1978(11) 0.103(8) Uani 0.5 1 d D U P A 2
H14B H 0.3884 0.3656 0.2193 0.124 Uiso 0.5 1 calc R . P A 2
C15 C 0.6502(4) 0.5705(4) 0.5093(3) 0.0351(12) Uani 1 1 d . . . . .
C16 C 0.6285(4) 0.4732(4) 0.4979(3) 0.0333(11) Uani 1 1 d . . . . .
C17 C 0.6610(3) 0.4064(4) 0.5534(3) 0.0306(11) Uani 1 1 d . . . . .
H17 H 0.6462 0.3413 0.5456 0.037 Uiso 1 1 calc R . . . .
C18 C 0.7144(4) 0.4342(4) 0.6194(3) 0.0311(11) Uani 1 1 d . . . . .
C19 C 0.7377(4) 0.5327(4) 0.6304(3) 0.0343(11) Uani 1 1 d . . . . .
C20 C 0.7066(4) 0.5992(4) 0.5748(3) 0.0375(12) Uani 1 1 d . . . . .
H20 H 0.7238 0.6638 0.5815 0.045 Uiso 1 1 calc R . . . .
C21 C 0.8291(6) 0.6498(4) 0.7096(4) 0.0597(18) Uani 1 1 d . U . . .
H21A H 0.7788 0.6973 0.6951 0.072 Uiso 1 1 calc R . . . .
H21B H 0.8822 0.6601 0.6797 0.072 Uiso 1 1 calc R . . . .
C22 C 0.8645(8) 0.6591(6) 0.7913(6) 0.087(3) Uani 1 1 d . U . . .
H22A H 0.8762 0.7264 0.8046 0.105 Uiso 1 1 calc R . . . .
H22B H 0.8167 0.6334 0.8216 0.105 Uiso 1 1 calc R . . . .
C23 C 0.9914(7) 0.6115(7) 0.8806(5) 0.084(3) Uani 1 1 d . . . . .
H23A H 0.9461 0.5860 0.9131 0.101 Uiso 1 1 calc R . . . .
H23B H 1.0062 0.6778 0.8952 0.101 Uiso 1 1 calc R . . . .
C24 C 1.0830(8) 0.5523(8) 0.8888(7) 0.102(4) Uani 1 1 d . . . . .
H24A H 1.1249 0.5715 0.8516 0.122 Uiso 1 1 calc R . . . .
H24B H 1.1183 0.5613 0.9384 0.122 Uiso 1 1 calc R . . . .
C25 C 1.1379(8) 0.3934(8) 0.8806(7) 0.096(3) Uani 1 1 d . . . . .
H25A H 1.1787 0.4022 0.9280 0.116 Uiso 1 1 calc R . . . .
H25B H 1.1758 0.4105 0.8403 0.116 Uiso 1 1 calc R . . . .
C26 C 1.1068(7) 0.2912(7) 0.8726(5) 0.081(2) Uani 1 1 d . . . . .
H26A H 1.1610 0.2490 0.8893 0.097 Uiso 1 1 calc R . . . .
H26B H 1.0551 0.2788 0.9035 0.097 Uiso 1 1 calc R . . . .
C27 C 1.0328(5) 0.1772(5) 0.7865(4) 0.0519(15) Uani 1 1 d . . . . .
H27A H 1.0652 0.1348 0.8247 0.062 Uiso 1 1 calc R . . . .
H27B H 1.0452 0.1525 0.7379 0.062 Uiso 1 1 calc R . . . .
C28 C 0.9281(5) 0.1751(5) 0.7912(4) 0.0494(15) Uani 1 1 d . . . . .
H28A H 0.9063 0.1088 0.7946 0.059 Uiso 1 1 calc R . . . .
H28B H 0.9137 0.2092 0.8359 0.059 Uiso 1 1 calc R . . . .
C29 C 0.7759(4) 0.2168(4) 0.7291(3) 0.0381(12) Uani 1 1 d . . . . .
H29A H 0.7610 0.2444 0.7762 0.046 Uiso 1 1 calc DR . . . .
H29B H 0.7538 0.1503 0.7267 0.046 Uiso 1 1 calc R . . . .
C30 C 0.7252(4) 0.2730(4) 0.6644(3) 0.0326(11) Uani 1 1 d . . . . .
H30A H 0.7465 0.2510 0.6176 0.039 Uiso 1 1 calc R . . . .
H30B H 0.6554 0.2640 0.6617 0.039 Uiso 1 1 calc R . . . .
C31A C 0.843(2) 0.4113(17) 0.8384(16) 0.052(6) Uani 0.25 1 d . . P F 2
H31A H 0.8861 0.4617 0.8261 0.078 Uiso 0.25 1 calc GR . P F 2
H31B H 0.7773 0.4353 0.8332 0.078 Uiso 0.25 1 calc GR . P F 2
H31C H 0.8471 0.3576 0.8051 0.078 Uiso 0.25 1 calc DGR . P F 2
C31B C 0.7956(15) 0.4327(15) 0.8790(13) 0.032(4) Uani 0.25 1 d . . P F 1
H31D H 0.8067 0.4449 0.8280 0.049 Uiso 0.25 1 calc GR . P F 1
H31E H 0.7909 0.4930 0.9048 0.049 Uiso 0.25 1 calc GR . P F 1
H31F H 0.7360 0.3972 0.8796 0.049 Uiso 0.25 1 calc GR . P F 1

loop_
_atom_site_aniso_label
_atom_site_aniso_U_11
_atom_site_aniso_U_22
_atom_site_aniso_U_33
_atom_site_aniso_U_23
_atom_site_aniso_U_13
_atom_site_aniso_U_12
O1 0.0342(18) 0.0268(18) 0.042(2) 0.0106(15) 0.0077(16) 0.0027(14)
O2 0.063(3) 0.031(2) 0.065(3) 0.0189(19) 0.036(2) 0.0107(19)
O3 0.037(2) 0.0292(19) 0.062(3) -0.0055(18) 0.0061(18) 0.0027(16)
O4 0.144(6) 0.065(3) 0.051(3) 0.031(3) 0.030(3) 0.064(4)
O5A 0.137(9) 0.201(14) 0.034(5) -0.029(7) -0.028(6) 0.071(10)
O5B 0.204(13) 0.19(2) 0.059(11) -0.044(13) -0.027(12) 0.060(17)
O6A 0.188(12) 0.073(8) 0.023(5) -0.006(5) 0.017(7) 0.010(10)
O6B 0.230(14) 0.103(10) 0.051(7) 0.000(7) 0.029(9) 0.021(13)
O7 0.055(2) 0.0259(19) 0.049(2) -0.0038(16) 0.0053(18) 0.0021(17)
O8 0.092(4) 0.082(4) 0.081(4) -0.046(3) 0.026(3) -0.025(3)
O9 0.092(5) 0.089(5) 0.113(5) -0.040(4) 0.007(4) -0.011(4)
O10 0.063(3) 0.068(3) 0.056(3) -0.001(2) 0.008(2) -0.010(2)
O11 0.049(2) 0.0286(18) 0.035(2) 0.0079(15) -0.0034(16) 0.0057(16)
O12 0.041(2) 0.0212(17) 0.0378(19) 0.0031(14) 0.0024(15) 0.0011(14)
O13 0.142(13) 0.075(8) 0.094(9) -0.022(7) 0.065(9) -0.032(8)
N1 0.043(2) 0.027(2) 0.046(3) 0.015(2) 0.015(2) 0.0096(19)
N2 0.036(2) 0.024(2) 0.036(2) 0.0088(17) 0.0096(18) 0.0066(17)
N3 0.030(2) 0.037(2) 0.039(2) 0.0162(19) 0.0075(18) -0.0003(18)
N4 0.071(4) 0.056(3) 0.034(3) 0.011(2) 0.011(2) 0.001(3)
N5 0.055(3) 0.029(2) 0.048(3) 0.000(2) 0.003(2) 0.010(2)
N6A 0.154(10) 0.065(8) 0.028(6) -0.018(6) 0.004(6) 0.039(9)
N6B 0.191(13) 0.078(10) 0.059(7) -0.001(8) -0.002(7) 0.030(13)
C1 0.030(2) 0.025(2) 0.048(3) 0.007(2) 0.010(2) 0.002(2)
C2 0.029(2) 0.021(2) 0.036(3) 0.0014(19) 0.0003(19) 0.0001(18)
C3 0.030(2) 0.026(2) 0.039(3) 0.004(2) 0.007(2) -0.001(2)
C4 0.031(2) 0.030(2) 0.032(3) 0.001(2) 0.002(2) 0.001(2)
C5 0.035(3) 0.022(2) 0.038(3) 0.002(2) -0.002(2) 0.003(2)
C6 0.050(3) 0.032(3) 0.037(3) 0.009(2) 0.009(2) 0.008(2)
C7 0.039(3) 0.031(3) 0.035(3) 0.004(2) 0.009(2) 0.003(2)
C8 0.049(3) 0.031(3) 0.045(3) 0.013(2) 0.019(3) 0.013(2)
C9A 0.053(9) 0.033(7) 0.020(6) 0.007(5) 0.003(5) 0.026(8)
C9B 0.079(13) 0.063(11) 0.052(10) 0.002(8) -0.003(7) 0.028(14)
C10A 0.086(9) 0.025(6) 0.025(6) -0.002(6) 0.017(6) -0.008(8)
C10B 0.128(14) 0.046(9) 0.037(7) -0.001(8) 0.026(8) 0.001(12)
C11A 0.120(10) 0.025(8) 0.025(6) -0.005(6) 0.020(7) -0.005(8)
C11B 0.158(13) 0.049(8) 0.047(7) 0.003(7) 0.018(8) 0.006(11)
C12A 0.110(10) 0.040(7) 0.019(5) -0.002(5) 0.002(5) 0.037(7)
C12B 0.168(15) 0.050(15) 0.044(7) 0.003(9) -0.003(7) 0.038(13)
C13A 0.061(8) 0.105(14) 0.040(6) -0.019(7) -0.009(6) 0.038(9)
C13B 0.140(14) 0.14(2) 0.055(8) -0.026(15) -0.019(9) 0.05(2)
C14A 0.054(8) 0.091(15) 0.033(6) 0.001(7) 0.005(6) 0.018(9)
C14B 0.123(17) 0.13(2) 0.051(9) 0.004(13) -0.018(10) 0.00(2)
C15 0.031(2) 0.029(3) 0.047(3) 0.013(2) 0.011(2) 0.007(2)
C16 0.026(2) 0.031(3) 0.044(3) 0.009(2) 0.007(2) 0.0024(19)
C17 0.029(2) 0.021(2) 0.041(3) 0.006(2) 0.004(2) 0.0013(18)
C18 0.031(2) 0.023(2) 0.039(3) 0.004(2) 0.006(2) 0.0042(19)
C19 0.033(3) 0.026(3) 0.045(3) -0.002(2) 0.007(2) 0.003(2)
C20 0.037(3) 0.022(2) 0.056(3) 0.005(2) 0.011(2) 0.005(2)
C21 0.093(5) 0.023(3) 0.062(4) -0.011(3) 0.008(4) -0.003(3)
C22 0.111(7) 0.039(4) 0.107(6) -0.034(4) -0.008(6) 0.001(4)
C23 0.094(6) 0.075(6) 0.082(6) -0.038(5) 0.002(5) -0.003(5)
C24 0.107(8) 0.089(7) 0.108(8) -0.048(6) 0.003(6) -0.022(6)
C25 0.089(7) 0.089(7) 0.109(8) -0.025(6) 0.004(6) 0.011(6)
C26 0.083(6) 0.093(7) 0.066(5) -0.019(5) 0.004(4) -0.007(5)
C27 0.059(4) 0.044(3) 0.052(4) 0.005(3) 0.004(3) 0.003(3)
C28 0.064(4) 0.040(3) 0.041(3) 0.012(3) -0.007(3) 0.007(3)
C29 0.051(3) 0.029(3) 0.035(3) 0.004(2) 0.009(2) 0.000(2)
C30 0.041(3) 0.024(2) 0.034(3) 0.005(2) 0.006(2) 0.001(2)
C31A 0.057(13) 0.030(10) 0.061(14) -0.016(10) -0.021(11) -0.011(10)
C31B 0.034(10) 0.024(9) 0.040(11) -0.002(8) 0.009(8) -0.008(8)

loop_
_atom_type_symbol
_atom_type_description
_atom_type_scat_dispersion_real
_atom_type_scat_dispersion_imag
_atom_type_scat_source
C C 0.0181 0.0091 'International Tables Vol C Tables 4.2.6.8 and 6.1.1.4'
H H 0.0000 0.0000 'International Tables Vol C Tables 4.2.6.8 and 6.1.1.4'
N N 0.0311 0.0180 'International Tables Vol C Tables 4.2.6.8 and 6.1.1.4'
O O 0.0492 0.0322 'International Tables Vol C Tables 4.2.6.8 and 6.1.1.4'

loop_
_exptl_crystal_face_index_h
_exptl_crystal_face_index_k
_exptl_crystal_face_index_l
_exptl_crystal_face_perp_dist
_exptl_oxdiff_crystal_face_indexfrac_h
_exptl_oxdiff_crystal_face_indexfrac_k
_exptl_oxdiff_crystal_face_indexfrac_l
_exptl_oxdiff_crystal_face_x
_exptl_oxdiff_crystal_face_y
_exptl_oxdiff_crystal_face_z
-8 3 1 0.1249 -8.0000 3.0000 1.0000 -0.1822 -0.8895 -0.2861
-3 -8 1 0.2089 -3.0000 -8.0000 1.0000 0.0956 0.2729 -0.9075
-1 0 12 0.0346 -1.0000 -0.0000 12.0000 0.9927 -0.2706 -0.0711
7 3 4 0.1085 7.0000 3.0000 4.0000 0.5062 0.3227 0.7425
7 4 -6 0.1237 7.0000 4.0000 -6.0000 -0.3573 0.4107 0.8323
-1 1 -11 0.0377 -1.0000 1.0000 -11.0000 -0.9774 0.0197 0.0213
2 0 11 0.0297 2.0000 -0.0000 11.0000 0.9941 -0.0033 0.1350
0 -2 11 0.0413 -0.0000 -2.0000 11.0000 0.9607 -0.0360 -0.1776
5 -5 -7 0.1906 5.0000 -5.0000 -7.0000 -0.3909 0.8662 -0.0938
5 -4 6 0.1329 5.0000 -4.0000 6.0000 0.7036 0.5964 -0.0088

loop_
_geom_angle_atom_site_label_1
_geom_angle_atom_site_label_2
_geom_angle_atom_site_label_3
_geom_angle
C19 O7 C21 118.5(5)
C22 O8 C23 112.4(7)
C24 O9 C25 110.3(8)
C26 O10 C27 111.8(6)
C29 O11 C28 109.4(4)
C18 O12 C30 115.4(4)
C1 N1 C15 122.5(5)
C1 N2 C2 128.8(4)
C8 N3 C16 126.6(5)
C8 N4 C9A 132.2(8)
C9B N4 C8 115.9(12)
O3 N5 C5 119.3(5)
O4 N5 O3 122.5(5)
O4 N5 C5 118.2(5)
O5A N6A O6A 122.7(17)
O5A N6A C12A 117.6(14)
O6A N6A C12A 119.3(16)
O5B N6B C12B 115(2)
O6B N6B O5B 128(3)
O6B N6B C12B 116(2)
O1 C1 N1 123.4(5)
O1 C1 N2 122.8(5)
N1 C1 N2 113.8(5)
C3 C2 N2 124.3(4)
C7 C2 N2 115.9(4)
C7 C2 C3 119.8(5)
C4 C3 C2 119.8(5)
C5 C4 C3 119.4(5)
C4 C5 N5 119.9(5)
C6 C5 N5 118.9(5)
C6 C5 C4 121.2(5)
C7 C6 C5 119.3(5)
C6 C7 C2 120.5(5)
O2 C8 N3 124.2(6)
O2 C8 N4 124.1(5)
N3 C8 N4 111.7(5)
C10A C9A N4 120.0(13)
C10A C9A C14A 118.5(13)
C14A C9A N4 121.1(11)
N4 C9B C10B 129.5(18)
N4 C9B C14B 111.6(18)
C14B C9B C10B 118(2)
C11A C10A C9A 122.5(14)
C9B C10B C11B 120(2)
C10A C11A C12A 117.6(14)
C12B C11B C10B 120(2)
C11A C12A N6A 118.2(14)
C11A C12A C13A 122.8(13)
C13A C12A N6A 119.0(14)
C11B C12B N6B 120(2)
C11B C12B C13B 121(2)
C13B C12B N6B 118(2)
C14A C13A C12A 117.6(14)
C12B C13B C14B 118(2)
C13A C14A C9A 120.5(14)
C9B C14B C13B 122(2)
C16 C15 N1 120.5(5)
C16 C15 C20 119.3(5)
C20 C15 N1 120.1(5)
C15 C16 N3 124.1(5)
C15 C16 C17 119.5(5)
C17 C16 N3 116.2(5)
C18 C17 C16 121.6(5)
O12 C18 C17 125.1(4)
O12 C18 C19 116.1(5)
C17 C18 C19 118.8(5)
O7 C19 C18 114.8(5)
O7 C19 C20 125.5(5)
C20 C19 C18 119.7(5)
C19 C20 C15 121.0(5)
O7 C21 C22 107.2(6)
O8 C22 C21 106.4(7)
O8 C23 C24 109.0(8)
O9 C24 C23 106.7(8)
O9 C25 C26 109.7(9)
O10 C26 C25 109.4(9)
O10 C27 C28 112.8(6)
O11 C28 C27 109.2(5)
O11 C29 C30 108.8(4)
O12 C30 C29 107.7(4)

loop_
_geom_bond_atom_site_label_1
_geom_bond_atom_site_label_2
_geom_bond_distance
O1 C1 1.237(7)
O2 C8 1.236(7)
O3 N5 1.220(6)
O4 N5 1.219(7)
O5A N6A 1.241(16)
O5B N6B 1.216(18)
O6A N6A 1.244(17)
O6B N6B 1.213(17)
O7 C19 1.374(7)
O7 C21 1.433(7)
O8 C22 1.348(11)
O8 C23 1.451(11)
O9 C24 1.418(12)
O9 C25 1.430(12)
O10 C26 1.415(10)
O10 C27 1.430(8)
O11 C28 1.441(7)
O11 C29 1.421(7)
O12 C18 1.371(6)
O12 C30 1.432(6)
O13 C31A 1.42(3)
O13 C31B 1.34(3)
N1 C1 1.359(7)
N1 C15 1.416(7)
N2 C1 1.374(7)
N2 C2 1.400(6)
N3 C8 1.352(7)
N3 C16 1.408(7)
N4 C8 1.375(9)
N4 C9A 1.470(16)
N4 C9B 1.34(2)
N5 C5 1.449(7)
N6A C12A 1.445(18)
N6B C12B 1.48(3)
C2 C3 1.397(7)
C2 C7 1.389(7)
C3 C4 1.386(7)
C4 C5 1.385(7)
C5 C6 1.383(8)
C6 C7 1.377(8)
C9A C10A 1.378(15)
C9A C14A 1.397(16)
C9B C10B 1.383(17)
C9B C14B 1.368(17)
C10A C11A 1.365(15)
C10B C11B 1.386(15)
C11A C12A 1.375(16)
C11B C12B 1.352(18)
C12A C13A 1.396(16)
C12B C13B 1.376(18)
C13A C14A 1.391(15)
C13B C14B 1.398(18)
C15 C16 1.390(8)
C15 C20 1.390(8)
C16 C17 1.393(7)
C17 C18 1.375(7)
C18 C19 1.409(7)
C19 C20 1.386(8)
C21 C22 1.494(12)
C23 C24 1.501(14)
C25 C26 1.479(14)
C27 C28 1.461(9)
C29 C30 1.500(7)

loop_
_geom_torsion_atom_site_label_1
_geom_torsion_atom_site_label_2
_geom_torsion_atom_site_label_3
_geom_torsion_atom_site_label_4
_geom_torsion
O3 N5 C5 C4 1.4(8)
O3 N5 C5 C6 -178.9(5)
O4 N5 C5 C4 -178.6(6)
O4 N5 C5 C6 1.0(9)
O5A N6A C12A C11A -177.9(17)
O5A N6A C12A C13A 2(3)
O5B N6B C12B C11B -175(3)
O5B N6B C12B C13B 3(4)
O6A N6A C12A C11A 10(2)
O6A N6A C12A C13A -170.8(18)
O6B N6B C12B C11B 0(3)
O6B N6B C12B C13B 178(2)
O7 C19 C20 C15 -177.8(5)
O7 C21 C22 O8 74.2(9)
O8 C23 C24 O9 -68.5(11)
O9 C25 C26 O10 76.8(11)
O10 C27 C28 O11 71.1(7)
O11 C29 C30 O12 -67.9(5)
O12 C18 C19 O7 -1.4(7)
O12 C18 C19 C20 178.8(4)
N1 C15 C16 N3 -4.8(8)
N1 C15 C16 C17 -179.5(4)
N1 C15 C20 C19 178.5(5)
N2 C2 C3 C4 -178.4(5)
N2 C2 C7 C6 177.4(5)
N3 C16 C17 C18 -175.2(4)
N4 C9A C10A C11A -179.4(16)
N4 C9A C14A C13A -178.7(19)
N4 C9B C10B C11B 180(2)
N4 C9B C14B C13B 179(3)
N5 C5 C6 C7 179.6(5)
N6A C12A C13A C14A -179.2(19)
N6B C12B C13B C14B -179(3)
C1 N1 C15 C16 125.0(6)
C1 N1 C15 C20 -56.4(7)
C1 N2 C2 C3 -14.3(8)
C1 N2 C2 C7 167.1(5)
C2 N2 C1 O1 -0.7(9)
C2 N2 C1 N1 179.1(5)
C2 C3 C4 C5 0.7(8)
C3 C2 C7 C6 -1.3(8)
C3 C4 C5 N5 179.3(5)
C3 C4 C5 C6 -0.4(8)
C4 C5 C6 C7 -0.8(8)
C5 C6 C7 C2 1.6(8)
C7 C2 C3 C4 0.1(8)
C8 N3 C16 C15 55.0(8)
C8 N3 C16 C17 -130.2(5)
C8 N4 C9A C10A 32(2)
C8 N4 C9A C14A -155.3(16)
C8 N4 C9B C10B 20(4)
C8 N4 C9B C14B -152(2)
C9A N4 C8 O2 -7.7(14)
C9A N4 C8 N3 172.0(11)
C9A N4 C9B C10B 163(8)
C9A N4 C9B C14B -9(4)
C9A C10A C11A C12A -5(3)
C9B N4 C8 O2 10.0(15)
C9B N4 C8 N3 -170.3(14)
C9B N4 C9A C10A -16(4)
C9B N4 C9A C14A 157(7)
C9B C10B C11B C12B 8(3)
C10A C9A C14A C13A -6(3)
C10A C11A C12A N6A -179.2(16)
C10A C11A C12A C13A 1(3)
C10B C9B C14B C13B 6(5)
C10B C11B C12B N6B 175.7(19)
C10B C11B C12B C13B -2(3)
C11A C12A C13A C14A 0(3)
C11B C12B C13B C14B -1(4)
C12A C13A C14A C9A 2(3)
C12B C13B C14B C9B -1(5)
C14A C9A C10A C11A 8(3)
C14B C9B C10B C11B -9(4)
C15 N1 C1 O1 -4.8(8)
C15 N1 C1 N2 175.3(5)
C15 C16 C17 C18 -0.1(7)
C16 N3 C8 O2 -8.7(9)
C16 N3 C8 N4 171.5(5)
C16 C15 C20 C19 -2.9(8)
C16 C17 C18 O12 -179.7(5)
C16 C17 C18 C19 -0.9(7)
C17 C18 C19 O7 179.7(4)
C17 C18 C19 C20 -0.1(7)
C18 O12 C30 C29 175.5(4)
C18 C19 C20 C15 2.0(8)
C19 O7 C21 C22 168.3(6)
C20 C15 C16 N3 176.6(5)
C20 C15 C16 C17 1.9(7)
C21 O7 C19 C18 171.5(5)
C21 O7 C19 C20 -8.8(8)
C22 O8 C23 C24 179.4(8)
C23 O8 C22 C21 179.5(7)
C24 O9 C25 C26 177.6(9)
C25 O9 C24 C23 176.5(9)
C26 O10 C27 C28 91.2(7)
C27 O10 C26 C25 -174.0(7)
C28 O11 C29 C30 174.2(5)
C29 O11 C28 C27 178.9(5)
C30 O12 C18 C17 -1.0(7)
C30 O12 C18 C19 -179.9(4)
